data_7707069
loop_
_publ_author_name
'Fri\~aes, Sofia'
'Realista, Sara'
'Gomes, Clara S. B.'
'Martinho, Paulo N.'
'Veiros, Luis F.'
'Albrecht, Martin'
'Royo, Beatriz'

_publ_section_title
;
 Manganese complexes with chelating and bridging di-triazolylidene
 ligands: synthesis and reactivity.
;
_journal_issue 17
_journal_name_full 'Dalton transactions (Cambridge, England : 2003)'
_journal_page_first 5911
_journal_page_last 5920
_journal_paper_doi 10.1039/d1dt00444a
_journal_volume 50
_journal_year 2021
_chemical_formula_moiety 'C27 H28 Br Mn N6 O3, C H2 Cl2'
_chemical_formula_sum 'C28 H30 Br Cl2 Mn N6 O3'
_chemical_formula_weight 704.33
_space_group_crystal_system monoclinic
_space_group_IT_number 14
_space_group_name_Hall '-P 2ybc'
_space_group_name_H-M_alt 'P 1 21/c 1'
_atom_sites_solution_hydrogens geom
_audit_creation_method SHELXL-2018/3
_audit_update_record
;
2021-02-06 deposited with the CCDC.	2021-04-06 downloaded from the CCDC.
;
_cell_angle_alpha 90
_cell_angle_beta 103.759(3)
_cell_angle_gamma 90
_cell_formula_units_Z 8
_cell_length_a 23.1550(19)
_cell_length_b 14.0329(12)
_cell_length_c 19.7444(18)
_cell_measurement_reflns_used 9851
_cell_measurement_temperature 110(2)
_cell_measurement_theta_max 29.16
_cell_measurement_theta_min 2.32
_cell_volume 6231.5(9)
_computing_cell_refinement 'Bruker SAINT'
_computing_data_collection 'Bruker APEX3'
_computing_data_reduction 'Bruker SAINT'
_computing_molecular_graphics 'Ortep for Windows (Farrugia, 2012)'
_computing_publication_material 'WinGX publication routines (Farrugia, 2012)'
_computing_structure_refinement 'SHELXL-2018/3 (Sheldrick, 2018)'
_computing_structure_solution 'SHELXS-97 (Sheldrick 2008)'
_diffrn_ambient_temperature 110(2)
_diffrn_measured_fraction_theta_full 0.998
_diffrn_measured_fraction_theta_max 0.992
_diffrn_measurement_device_type 'BRUKER D8 VENTURE PHOTON 100 CMOS'
_diffrn_measurement_method '\f and \w scans'
_diffrn_radiation_probe x-ray
_diffrn_radiation_type MoK\a
_diffrn_radiation_wavelength 0.71073
_diffrn_reflns_av_R_equivalents 0.1139
_diffrn_reflns_av_unetI/netI 0.1048
_diffrn_reflns_Laue_measured_fraction_full 0.998
_diffrn_reflns_Laue_measured_fraction_max 0.992
_diffrn_reflns_limit_h_max 31
_diffrn_reflns_limit_h_min -31
_diffrn_reflns_limit_k_max 19
_diffrn_reflns_limit_k_min -19
_diffrn_reflns_limit_l_max 25
_diffrn_reflns_limit_l_min -27
_diffrn_reflns_number 90561
_diffrn_reflns_point_group_measured_fraction_full 0.998
_diffrn_reflns_point_group_measured_fraction_max 0.992
_diffrn_reflns_theta_full 25.242
_diffrn_reflns_theta_max 29.203
_diffrn_reflns_theta_min 2.442
_exptl_absorpt_coefficient_mu 1.917
_exptl_absorpt_correction_T_max 0.7458
_exptl_absorpt_correction_T_min 0.4864
_exptl_absorpt_correction_type multi-scan
_exptl_absorpt_process_details
;
 SADABS 2016/2: Krause, L., Herbst-Irmer, R., Sheldrick G.M. & Stalke D.,
 J. Appl. Cryst. 48 (2015) 3-10
;
_exptl_crystal_colour orange
_exptl_crystal_density_diffrn 1.501
_exptl_crystal_density_method 'not measured'
_exptl_crystal_description prism
_exptl_crystal_F_000 2864
_exptl_crystal_size_max 0.300
_exptl_crystal_size_mid 0.200
_exptl_crystal_size_min 0.160
_refine_diff_density_max 1.997
_refine_diff_density_min -1.359
_refine_diff_density_rms 0.164
_refine_ls_extinction_method none
_refine_ls_goodness_of_fit_ref 1.185
_refine_ls_hydrogen_treatment constr
_refine_ls_matrix_type full
_refine_ls_number_parameters 754
_refine_ls_number_reflns 16765
_refine_ls_number_restraints 0
_refine_ls_restrained_S_all 1.185
_refine_ls_R_factor_all 0.1614
_refine_ls_R_factor_gt 0.1127
_refine_ls_shift/su_max 0.001
_refine_ls_shift/su_mean 0.000
_refine_ls_structure_factor_coef Fsqd
_refine_ls_weighting_details 'w=1/[\s^2^(Fo^2^)+67.5475P] where P=(Fo^2^+2Fc^2^)/3'
_refine_ls_weighting_scheme calc
_refine_ls_wR_factor_gt 0.1721
_refine_ls_wR_factor_ref 0.1845
_reflns_Friedel_coverage 0.000
_reflns_number_gt 11569
_reflns_number_total 16765
_reflns_threshold_expression 'I > 2\s(I)'
_cod_data_source_file d1dt00444a2.cif
_cod_data_source_block 10
_cod_depositor_comments
;
Adding full bibliography for 7707067--7707071.cif.

2024-09-23
Z value fixed to be consistent with given formula
                 miguel
;
_cod_original_formula_units_Z 4
_cod_original_sg_symbol_H-M 'P 21/c'
_cod_database_code 7707069
_shelx_shelxl_version_number 2018/3
_shelx_space_group_comment
;
The symmetry employed for this shelxl refinement is uniquely defined
by the following loop, which should always be used as a source of
symmetry information in preference to the above space-group names.
They are only intended as comments.
;
_shelx_estimated_absorpt_t_min 0.597
_shelx_estimated_absorpt_t_max 0.749

loop_
_space_group_symop_operation_xyz
'x, y, z'
'-x, y+1/2, -z+1/2'
'-x, -y, -z'
'x, -y-1/2, z-1/2'

loop_
_atom_site_label
_atom_site_type_symbol
_atom_site_fract_x
_atom_site_fract_y
_atom_site_fract_z
_atom_site_U_iso_or_equiv
_atom_site_adp_type
_atom_site_occupancy
_atom_site_site_symmetry_order
_atom_site_calc_flag
_atom_site_refinement_flags_posn
_atom_site_refinement_flags_adp
_atom_site_refinement_flags_occupancy
_atom_site_disorder_assembly
_atom_site_disorder_group
Br2 Br 0.49262(3) 0.24552(4) 0.73229(3) 0.01794(14) Uani 1 1 d . . . . .
Br1 Br -0.00376(3) -0.00896(4) 0.77232(3) 0.01827(14) Uani 1 1 d . . . . .
Mn1 Mn 0.00882(4) 0.13626(6) 0.85270(5) 0.01097(19) Uani 1 1 d . . . . .
Mn2 Mn 0.46277(4) 0.10168(6) 0.65201(5) 0.01242(19) Uani 1 1 d . . . . .
Cl3 Cl -0.02603(9) -0.06095(14) 0.41207(10) 0.0349(4) Uani 1 1 d . . . . .
Cl1 Cl 0.48071(9) 0.13525(16) 0.94064(11) 0.0367(5) Uani 1 1 d . . . . .
Cl2 Cl 0.60698(9) 0.16519(16) 0.95112(12) 0.0398(5) Uani 1 1 d . . . . .
Cl4 Cl 0.10041(10) -0.09318(16) 0.41958(12) 0.0441(5) Uani 1 1 d . . . . .
C14' C 0.3984(3) 0.1625(4) 0.5982(3) 0.0171(13) Uani 1 1 d . . . . .
N12 N 0.5646(2) -0.0394(4) 0.8238(3) 0.0165(11) Uani 1 1 d . . . . .
N3 N -0.1079(2) 0.2788(4) 0.6928(3) 0.0153(11) Uani 1 1 d . . . . .
O3' O 0.5390(2) 0.1761(4) 0.5633(3) 0.0308(12) Uani 1 1 d . . . . .
O2' O 0.3591(2) 0.1975(4) 0.5604(3) 0.0287(12) Uani 1 1 d . . . . .
N1 N -0.1230(2) 0.2065(4) 0.7797(3) 0.0130(10) Uani 1 1 d . . . . .
N4 N 0.0978(2) 0.2128(4) 0.7626(3) 0.0140(11) Uani 1 1 d . . . . .
N6 N 0.0372(2) 0.2711(4) 0.6762(3) 0.0152(11) Uani 1 1 d . . . . .
N2 N -0.1510(2) 0.2581(4) 0.7240(3) 0.0173(11) Uani 1 1 d . . . . .
N8 N 0.3576(2) -0.0098(4) 0.7868(3) 0.0201(12) Uani 1 1 d . . . . .
C27 C 0.0794(2) 0.0893(4) 0.9047(3) 0.0128(12) Uani 1 1 d . . . . .
N10 N 0.5882(2) 0.0193(4) 0.7365(3) 0.0156(11) Uani 1 1 d . . . . .
O1' O 0.4304(3) -0.0668(4) 0.5645(3) 0.0367(13) Uani 1 1 d . . . . .
N5 N 0.0951(2) 0.2544(4) 0.7005(3) 0.0153(11) Uani 1 1 d . . . . .
N11 N 0.6113(2) -0.0248(4) 0.7980(3) 0.0178(12) Uani 1 1 d . . . . .
N9 N 0.4132(2) -0.0374(4) 0.8141(3) 0.0171(11) Uani 1 1 d . . . . .
C15' C 0.5111(3) 0.1464(5) 0.5982(3) 0.0161(13) Uani 1 1 d . . . . .
N7 N 0.3628(2) 0.0430(4) 0.7316(3) 0.0158(11) Uani 1 1 d . . . . .
C14 C 0.0059(3) 0.2419(4) 0.7220(3) 0.0159(13) Uani 1 1 d . . . . .
C28 C 0.4184(3) 0.0496(4) 0.7218(3) 0.0162(13) Uani 1 1 d . . . . .
C40 C 0.5285(3) 0.0334(4) 0.7221(3) 0.0139(12) Uani 1 1 d . . . . .
C41 C 0.5137(3) -0.0085(4) 0.7799(3) 0.0156(13) Uani 1 1 d . . . . .
C31 C 0.3093(3) 0.0857(5) 0.6884(3) 0.0163(13) Uani 1 1 d . . . . .
C16 C 0.1563(3) 0.1894(5) 0.8060(3) 0.0133(12) Uani 1 1 d . . . . .
C26 C -0.0329(3) 0.0757(4) 0.9082(3) 0.0142(12) Uani 1 1 d . . . . .
C20 C 0.2362(3) 0.0813(5) 0.8416(3) 0.0173(13) Uani 1 1 d . . . . .
H20 H 0.254911 0.022297 0.836624 0.021 Uiso 1 1 calc R U . . .
C17 C 0.1821(3) 0.2555(5) 0.8564(3) 0.0179(13) Uani 1 1 d . . . . .
C1 C -0.0638(3) 0.1930(4) 0.7858(3) 0.0134(12) Uani 1 1 d . . . . .
C10 C -0.1734(3) 0.0182(5) 0.7610(4) 0.0293(17) Uani 1 1 d . . . . .
H10B H -0.188067 0.050793 0.716296 0.044 Uiso 1 1 calc R U . . .
H10A H -0.196140 -0.040551 0.761691 0.044 Uiso 1 1 calc R U . . .
H10C H -0.131249 0.002563 0.766869 0.044 Uiso 1 1 calc R U . . .
C4 C -0.1569(3) 0.1732(5) 0.8280(3) 0.0149(12) Uani 1 1 d . . . . .
C25 C 0.0162(3) 0.2372(5) 0.9082(3) 0.0158(13) Uani 1 1 d . . . . .
C5 C -0.1807(3) 0.0822(5) 0.8193(4) 0.0208(14) Uani 1 1 d . . . . .
C2 C -0.0549(3) 0.2414(4) 0.7271(3) 0.0141(12) Uani 1 1 d . . . . .
C13 C 0.0450(3) 0.2012(4) 0.7796(3) 0.0141(12) Uani 1 1 d . . . . .
C9 C -0.1619(3) 0.2343(5) 0.8820(3) 0.0190(14) Uani 1 1 d . . . . .
C21 C 0.1817(3) 0.1027(5) 0.7966(3) 0.0171(13) Uani 1 1 d . . . . .
C24 C 0.1526(3) 0.0341(5) 0.7408(3) 0.0200(14) Uani 1 1 d . . . . .
H24C H 0.111084 0.024460 0.742791 0.030 Uiso 1 1 calc R U . . .
H24A H 0.173679 -0.026954 0.747988 0.030 Uiso 1 1 calc R U . . .
H24B H 0.153856 0.059915 0.695049 0.030 Uiso 1 1 calc R U . . .
C43 C 0.6285(3) 0.0473(5) 0.6946(3) 0.0181(13) Uani 1 1 d . . . . .
C52 C 0.5350(3) 0.2123(5) 0.9206(4) 0.0210(14) Uani 1 1 d . . . . .
H52A H 0.526871 0.221431 0.869506 0.025 Uiso 1 1 calc R U . . .
H52B H 0.532655 0.275317 0.942356 0.025 Uiso 1 1 calc R U . . .
C19 C 0.2641(3) 0.1444(5) 0.8937(3) 0.0193(14) Uani 1 1 d . . . . .
C29 C 0.4513(3) -0.0036(4) 0.7780(3) 0.0153(12) Uani 1 1 d . . . . .
C44 C 0.6309(3) -0.0055(5) 0.6357(4) 0.0239(15) Uani 1 1 d . . . . .
C34 C 0.2122(3) 0.1681(7) 0.6011(4) 0.0323(19) Uani 1 1 d . . . . .
C8 C -0.1921(3) 0.1990(5) 0.9297(3) 0.0206(14) Uani 1 1 d . . . . .
H7 H -0.196162 0.238470 0.967373 0.025 Uiso 1 1 calc R U . . .
C42 C 0.5740(3) -0.0847(5) 0.8919(3) 0.0220(15) Uani 1 1 d . . . . .
H42A H 0.616570 -0.096625 0.910207 0.033 Uiso 1 1 calc R U . . .
H42B H 0.552354 -0.145251 0.887346 0.033 Uiso 1 1 calc R U . . .
H42C H 0.559494 -0.042696 0.923843 0.033 Uiso 1 1 calc R U . . .
C15 C 0.0180(3) 0.3137(5) 0.6072(3) 0.0212(14) Uani 1 1 d . . . . .
H15C H 0.052650 0.324572 0.587746 0.032 Uiso 1 1 calc R U . . .
H15A H -0.001756 0.374626 0.610824 0.032 Uiso 1 1 calc R U . . .
H15B H -0.009814 0.270662 0.576553 0.032 Uiso 1 1 calc R U . . .
C18 C 0.2374(3) 0.2308(5) 0.9004(4) 0.0217(14) Uani 1 1 d . . . . .
H18 H 0.256717 0.274433 0.935311 0.026 Uiso 1 1 calc R U . . .
C13' C 0.4433(3) -0.0014(5) 0.5993(3) 0.0215(14) Uani 1 1 d . . . . .
C3 C -0.1226(3) 0.3401(5) 0.6310(3) 0.0238(15) Uani 1 1 d . . . . .
H3B H -0.117150 0.304348 0.590324 0.036 Uiso 1 1 calc R U . . .
H3A H -0.096396 0.395868 0.638299 0.036 Uiso 1 1 calc R U . . .
H3C H -0.164050 0.360903 0.623067 0.036 Uiso 1 1 calc R U . . .
C36 C 0.2963(3) 0.1786(5) 0.7013(3) 0.0196(14) Uani 1 1 d . . . . .
C39 C 0.3342(3) 0.2362(5) 0.7597(4) 0.0253(15) Uani 1 1 d . . . . .
H39B H 0.339069 0.201293 0.803643 0.038 Uiso 1 1 calc R U . . .
H39C H 0.314813 0.297491 0.763240 0.038 Uiso 1 1 calc R U . . .
H39A H 0.373248 0.247342 0.750069 0.038 Uiso 1 1 calc R U . . .
C11 C -0.1356(3) 0.3328(5) 0.8888(4) 0.0273(16) Uani 1 1 d . . . . .
H11B H -0.094645 0.329874 0.883380 0.041 Uiso 1 1 calc R U . . .
H11A H -0.135681 0.358707 0.934899 0.041 Uiso 1 1 calc R U . . .
H11C H -0.159284 0.374067 0.852635 0.041 Uiso 1 1 calc R U . . .
C6 C -0.2107(3) 0.0516(5) 0.8688(4) 0.0237(15) Uani 1 1 d . . . . .
H6 H -0.227699 -0.010329 0.864383 0.028 Uiso 1 1 calc R U . . .
C50 C 0.6593(3) 0.1865(6) 0.7778(4) 0.0291(17) Uani 1 1 d . . . . .
H50B H 0.688329 0.238500 0.784536 0.044 Uiso 1 1 calc R U . . .
H50A H 0.668179 0.144497 0.818653 0.044 Uiso 1 1 calc R U . . .
H50C H 0.619231 0.212929 0.771906 0.044 Uiso 1 1 calc R U . . .
C23 C 0.3231(3) 0.1193(6) 0.9409(4) 0.0312(17) Uani 1 1 d . . . . .
H23B H 0.335205 0.055828 0.928823 0.047 Uiso 1 1 calc R U . . .
H23A H 0.352912 0.166260 0.935341 0.047 Uiso 1 1 calc R U . . .
H23C H 0.319613 0.119295 0.989430 0.047 Uiso 1 1 calc R U . . .
C47 C 0.6987(3) 0.1592(6) 0.6713(4) 0.0322(18) Uani 1 1 d . . . . .
H47 H 0.721937 0.215241 0.682997 0.039 Uiso 1 1 calc R U . . .
C53 C 0.0433(3) -0.0081(5) 0.4125(4) 0.0271(16) Uani 1 1 d . . . . .
H53B H 0.039748 0.028742 0.368981 0.033 Uiso 1 1 calc R U . . .
H53A H 0.053958 0.036882 0.452159 0.033 Uiso 1 1 calc R U . . .
C48 C 0.6625(3) 0.1307(5) 0.7143(4) 0.0229(15) Uani 1 1 d . . . . .
C7 C -0.2166(3) 0.1085(5) 0.9242(4) 0.0227(15) Uani 1 1 d . . . . .
C30 C 0.4230(3) -0.1029(5) 0.8738(4) 0.0276(16) Uani 1 1 d . . . . .
H30B H 0.448432 -0.072087 0.914756 0.041 Uiso 1 1 calc R U . . .
H30A H 0.442440 -0.160991 0.862782 0.041 Uiso 1 1 calc R U . . .
H30C H 0.384733 -0.119378 0.883755 0.041 Uiso 1 1 calc R U . . .
C45 C 0.6684(3) 0.0266(6) 0.5957(4) 0.0297(17) Uani 1 1 d . . . . .
H45 H 0.671216 -0.009080 0.555717 0.036 Uiso 1 1 calc R U . . .
C33 C 0.2267(3) 0.0747(6) 0.5909(4) 0.0311(18) Uani 1 1 d . . . . .
H33 H 0.202834 0.039741 0.553288 0.037 Uiso 1 1 calc R U . . .
C46 C 0.7023(3) 0.1089(6) 0.6117(4) 0.0343(19) Uani 1 1 d . . . . .
C35 C 0.2468(3) 0.2186(6) 0.6563(4) 0.0279(17) Uani 1 1 d . . . . .
H35 H 0.236311 0.282605 0.663682 0.033 Uiso 1 1 calc R U . . .
C22 C 0.1523(3) 0.3479(5) 0.8660(4) 0.0248(15) Uani 1 1 d . . . . .
H22C H 0.134201 0.375535 0.820252 0.037 Uiso 1 1 calc R U . . .
H22A H 0.181769 0.392279 0.892613 0.037 Uiso 1 1 calc R U . . .
H22B H 0.121332 0.336213 0.891319 0.037 Uiso 1 1 calc R U . . .
C12 C -0.2482(3) 0.0716(6) 0.9773(4) 0.0310(18) Uani 1 1 d . . . . .
H12B H -0.223359 0.023613 1.006632 0.046 Uiso 1 1 calc R U . . .
H12A H -0.286100 0.042702 0.953385 0.046 Uiso 1 1 calc R U . . .
H12C H -0.255707 0.124402 1.006575 0.046 Uiso 1 1 calc R U . . .
C32 C 0.2757(3) 0.0305(6) 0.6345(4) 0.0272(16) Uani 1 1 d . . . . .
C37 C 0.2914(4) -0.0706(6) 0.6241(5) 0.044(2) Uani 1 1 d . . . . .
H37C H 0.331058 -0.073231 0.614605 0.066 Uiso 1 1 calc R U . . .
H37A H 0.262205 -0.097653 0.584586 0.066 Uiso 1 1 calc R U . . .
H37B H 0.291395 -0.107301 0.666328 0.066 Uiso 1 1 calc R U . . .
C51 C 0.7414(4) 0.1448(8) 0.5662(5) 0.051(3) Uani 1 1 d . . . . .
H51C H 0.759196 0.090593 0.547400 0.077 Uiso 1 1 calc R U . . .
H51A H 0.772943 0.184941 0.593987 0.077 Uiso 1 1 calc R U . . .
H51B H 0.717494 0.182307 0.527760 0.077 Uiso 1 1 calc R U . . .
C38 C 0.1597(4) 0.2151(8) 0.5528(4) 0.052(3) Uani 1 1 d . . . . .
H38C H 0.145255 0.267344 0.577313 0.078 Uiso 1 1 calc R U . . .
H38B H 0.127902 0.168143 0.537720 0.078 Uiso 1 1 calc R U . . .
H38A H 0.171763 0.240319 0.511982 0.078 Uiso 1 1 calc R U . . .
O3 O 0.1222(2) 0.0616(4) 0.9394(2) 0.0237(11) Uani 1 1 d . . . . .
O1 O 0.0200(2) 0.2996(4) 0.9455(3) 0.0290(12) Uani 1 1 d . . . . .
O2 O -0.0568(2) 0.0411(4) 0.9456(3) 0.0303(12) Uani 1 1 d . . . . .
C49 C 0.5929(3) -0.0928(5) 0.6142(4) 0.0312(17) Uani 1 1 d . . . . .
H49A H 0.556871 -0.074964 0.579265 0.047 Uiso 1 1 calc R U . . .
H49B H 0.581849 -0.119979 0.655054 0.047 Uiso 1 1 calc R U . . .
H49C H 0.615303 -0.140020 0.594282 0.047 Uiso 1 1 calc R U . . .

loop_
_atom_site_aniso_label
_atom_site_aniso_U_11
_atom_site_aniso_U_22
_atom_site_aniso_U_33
_atom_site_aniso_U_23
_atom_site_aniso_U_13
_atom_site_aniso_U_12
Br2 0.0224(3) 0.0159(3) 0.0149(3) 0.0003(2) 0.0031(2) 0.0005(3)
Br1 0.0220(3) 0.0165(3) 0.0171(3) -0.0003(2) 0.0062(2) 0.0000(3)
Mn1 0.0107(4) 0.0134(4) 0.0096(4) 0.0014(3) 0.0040(3) 0.0018(4)
Mn2 0.0156(5) 0.0121(4) 0.0090(4) 0.0017(3) 0.0019(3) 0.0016(4)
Cl3 0.0471(11) 0.0320(10) 0.0279(10) -0.0029(8) 0.0135(8) -0.0100(9)
Cl1 0.0307(10) 0.0448(11) 0.0343(11) -0.0028(9) 0.0074(8) -0.0106(9)
Cl2 0.0263(10) 0.0482(12) 0.0467(12) -0.0026(10) 0.0124(9) 0.0028(9)
Cl4 0.0483(12) 0.0403(12) 0.0389(12) -0.0045(9) 0.0004(9) 0.0118(10)
C14' 0.020(3) 0.015(3) 0.016(3) 0.000(2) 0.004(3) -0.002(3)
N12 0.017(3) 0.019(3) 0.011(3) 0.000(2) -0.001(2) 0.002(2)
N3 0.017(3) 0.017(3) 0.011(3) 0.001(2) 0.001(2) 0.002(2)
O3' 0.039(3) 0.034(3) 0.024(3) 0.007(2) 0.015(2) 0.001(2)
O2' 0.024(3) 0.030(3) 0.027(3) 0.012(2) -0.005(2) 0.003(2)
N1 0.012(2) 0.014(2) 0.012(3) 0.002(2) 0.0010(19) 0.002(2)
N4 0.020(3) 0.013(2) 0.009(2) 0.0001(19) 0.005(2) 0.001(2)
N6 0.022(3) 0.015(3) 0.011(3) -0.001(2) 0.008(2) 0.002(2)
N2 0.014(3) 0.022(3) 0.015(3) 0.002(2) 0.001(2) 0.000(2)
N8 0.023(3) 0.023(3) 0.017(3) 0.005(2) 0.009(2) -0.001(2)
C27 0.007(3) 0.019(3) 0.014(3) 0.000(2) 0.005(2) 0.003(2)
N10 0.021(3) 0.015(3) 0.009(2) 0.001(2) 0.000(2) 0.002(2)
O1' 0.047(3) 0.026(3) 0.031(3) -0.011(2) -0.002(3) 0.005(3)
N5 0.017(3) 0.018(3) 0.014(3) 0.003(2) 0.009(2) 0.003(2)
N11 0.021(3) 0.014(3) 0.013(3) 0.001(2) -0.005(2) 0.002(2)
N9 0.022(3) 0.017(3) 0.013(3) 0.007(2) 0.006(2) 0.000(2)
C15' 0.019(3) 0.018(3) 0.014(3) -0.002(2) 0.009(3) -0.002(3)
N7 0.017(3) 0.016(3) 0.015(3) 0.002(2) 0.003(2) -0.002(2)
C14 0.027(3) 0.013(3) 0.007(3) 0.001(2) 0.003(2) -0.001(3)
C28 0.022(3) 0.011(3) 0.014(3) -0.001(2) -0.001(2) 0.004(2)
C40 0.015(3) 0.013(3) 0.014(3) 0.000(2) 0.003(2) 0.004(2)
C41 0.024(3) 0.011(3) 0.010(3) 0.001(2) 0.000(2) 0.000(3)
C31 0.009(3) 0.028(4) 0.012(3) 0.007(3) 0.004(2) -0.002(3)
C16 0.012(3) 0.022(3) 0.008(3) 0.004(2) 0.007(2) -0.001(2)
C26 0.012(3) 0.017(3) 0.015(3) 0.004(2) 0.005(2) 0.005(2)
C20 0.013(3) 0.023(3) 0.018(3) 0.000(3) 0.009(2) 0.004(3)
C17 0.020(3) 0.022(3) 0.016(3) -0.001(3) 0.010(2) -0.006(3)
C1 0.014(3) 0.010(3) 0.016(3) -0.002(2) 0.003(2) -0.002(2)
C10 0.029(4) 0.023(4) 0.040(5) -0.004(3) 0.015(3) -0.001(3)
C4 0.009(3) 0.024(3) 0.015(3) 0.004(2) 0.007(2) 0.002(2)
C25 0.010(3) 0.024(3) 0.013(3) 0.003(3) 0.003(2) 0.001(3)
C5 0.010(3) 0.029(4) 0.024(4) 0.001(3) 0.006(3) 0.002(3)
C2 0.018(3) 0.013(3) 0.010(3) 0.000(2) 0.001(2) 0.002(2)
C13 0.013(3) 0.015(3) 0.015(3) -0.001(2) 0.005(2) 0.002(2)
C9 0.019(3) 0.021(3) 0.015(3) 0.007(3) 0.002(2) 0.010(3)
C21 0.019(3) 0.020(3) 0.016(3) 0.002(3) 0.012(3) -0.002(3)
C24 0.020(3) 0.022(3) 0.020(3) -0.003(3) 0.009(3) 0.001(3)
C43 0.012(3) 0.028(4) 0.015(3) 0.007(3) 0.003(2) 0.003(3)
C52 0.017(3) 0.027(4) 0.021(3) 0.003(3) 0.007(3) -0.003(3)
C19 0.012(3) 0.031(4) 0.015(3) 0.004(3) 0.006(2) 0.000(3)
C29 0.026(3) 0.013(3) 0.007(3) -0.002(2) 0.004(2) -0.003(3)
C44 0.021(3) 0.032(4) 0.018(3) -0.002(3) 0.003(3) 0.006(3)
C34 0.016(3) 0.067(6) 0.017(4) 0.013(4) 0.010(3) 0.009(4)
C8 0.013(3) 0.034(4) 0.015(3) 0.005(3) 0.004(2) 0.012(3)
C42 0.030(4) 0.017(3) 0.015(3) 0.007(3) -0.002(3) 0.003(3)
C15 0.029(4) 0.024(3) 0.011(3) 0.005(3) 0.006(3) 0.002(3)
C18 0.018(3) 0.030(4) 0.019(3) -0.006(3) 0.008(3) -0.009(3)
C13' 0.028(4) 0.016(3) 0.018(3) 0.000(3) 0.002(3) 0.002(3)
C3 0.024(4) 0.028(4) 0.017(3) 0.010(3) -0.002(3) 0.002(3)
C36 0.016(3) 0.029(4) 0.017(3) 0.008(3) 0.010(3) 0.007(3)
C39 0.025(4) 0.024(4) 0.028(4) -0.001(3) 0.009(3) 0.002(3)
C11 0.038(4) 0.019(3) 0.025(4) -0.001(3) 0.009(3) 0.003(3)
C6 0.010(3) 0.025(4) 0.037(4) 0.003(3) 0.006(3) -0.001(3)
C50 0.023(4) 0.033(4) 0.030(4) -0.008(3) 0.005(3) -0.002(3)
C23 0.021(4) 0.043(5) 0.026(4) 0.002(3) 0.000(3) 0.001(3)
C47 0.021(4) 0.044(5) 0.031(4) 0.004(4) 0.005(3) -0.008(3)
C53 0.040(4) 0.021(4) 0.022(4) -0.004(3) 0.011(3) -0.004(3)
C48 0.019(3) 0.029(4) 0.018(3) 0.000(3) -0.001(3) -0.002(3)
C7 0.012(3) 0.036(4) 0.022(4) 0.012(3) 0.006(3) 0.004(3)
C30 0.035(4) 0.030(4) 0.020(4) 0.014(3) 0.012(3) 0.004(3)
C45 0.018(3) 0.049(5) 0.021(4) -0.001(3) 0.002(3) 0.012(3)
C33 0.020(4) 0.057(5) 0.017(4) 0.001(3) 0.005(3) -0.013(4)
C46 0.021(4) 0.053(5) 0.029(4) 0.008(4) 0.005(3) 0.001(4)
C35 0.018(3) 0.047(5) 0.023(4) 0.014(3) 0.013(3) 0.013(3)
C22 0.028(4) 0.024(4) 0.024(4) -0.007(3) 0.011(3) -0.003(3)
C12 0.016(3) 0.049(5) 0.031(4) 0.013(4) 0.012(3) 0.005(3)
C32 0.018(3) 0.036(4) 0.028(4) 0.004(3) 0.007(3) -0.008(3)
C37 0.051(5) 0.035(5) 0.040(5) -0.010(4) -0.005(4) -0.011(4)
C51 0.033(5) 0.091(8) 0.034(5) 0.007(5) 0.019(4) -0.010(5)
C38 0.027(4) 0.108(9) 0.023(4) 0.018(5) 0.009(3) 0.021(5)
O3 0.017(2) 0.030(3) 0.022(3) 0.007(2) 0.0005(19) 0.005(2)
O1 0.035(3) 0.027(3) 0.025(3) -0.004(2) 0.009(2) 0.002(2)
O2 0.024(3) 0.040(3) 0.030(3) 0.018(2) 0.013(2) 0.003(2)
C49 0.039(4) 0.032(4) 0.023(4) -0.010(3) 0.008(3) 0.006(3)

loop_
_atom_type_symbol
_atom_type_description
_atom_type_scat_dispersion_real
_atom_type_scat_dispersion_imag
_atom_type_scat_source
C C 0.0033 0.0016 'International Tables Vol C Tables 4.2.6.8 and 6.1.1.4'
H H 0.0000 0.0000 'International Tables Vol C Tables 4.2.6.8 and 6.1.1.4'
N N 0.0061 0.0033 'International Tables Vol C Tables 4.2.6.8 and 6.1.1.4'
O O 0.0106 0.0060 'International Tables Vol C Tables 4.2.6.8 and 6.1.1.4'
Mn Mn 0.3368 0.7283 'International Tables Vol C Tables 4.2.6.8 and 6.1.1.4'
Br Br -0.2901 2.4595 'International Tables Vol C Tables 4.2.6.8 and 6.1.1.4'
Cl Cl 0.1484 0.1585 'International Tables Vol C Tables 4.2.6.8 and 6.1.1.4'

loop_
_geom_angle_atom_site_label_1
_geom_angle_atom_site_label_2
_geom_angle_atom_site_label_3
_geom_angle
_geom_angle_site_symmetry_1
_geom_angle_site_symmetry_3
_geom_angle_publ_flag
C25 Mn1 C26 89.3(3) . . ?
C25 Mn1 C27 90.0(3) . . ?
C26 Mn1 C27 91.4(3) . . ?
C25 Mn1 C1 91.8(3) . . ?
C26 Mn1 C1 95.6(3) . . ?
C27 Mn1 C1 172.8(3) . . ?
C25 Mn1 C13 94.9(3) . . ?
C26 Mn1 C13 171.9(3) . . ?
C27 Mn1 C13 95.5(3) . . ?
C1 Mn1 C13 77.4(2) . . ?
C25 Mn1 Br1 178.99(19) . . ?
C26 Mn1 Br1 90.2(2) . . ?
C27 Mn1 Br1 90.90(19) . . ?
C1 Mn1 Br1 87.39(17) . . ?
C13 Mn1 Br1 85.53(17) . . ?
C13' Mn2 C14' 88.9(3) . . ?
C13' Mn2 C15' 92.5(3) . . ?
C14' Mn2 C15' 91.7(3) . . ?
C13' Mn2 C40 93.4(3) . . ?
C14' Mn2 C40 172.4(3) . . ?
C15' Mn2 C40 95.4(3) . . ?
C13' Mn2 C28 90.3(3) . . ?
C14' Mn2 C28 95.0(3) . . ?
C15' Mn2 C28 172.8(3) . . ?
C40 Mn2 C28 77.8(2) . . ?
C13' Mn2 Br2 177.6(2) . . ?
C14' Mn2 Br2 93.1(2) . . ?
C15' Mn2 Br2 88.7(2) . . ?
C40 Mn2 Br2 84.41(17) . . ?
C28 Mn2 Br2 88.26(17) . . ?
O2' C14' Mn2 175.0(6) . . ?
N11 N12 C41 111.9(5) . . ?
N11 N12 C42 117.9(5) . . ?
C41 N12 C42 130.2(6) . . ?
N2 N3 C2 112.1(5) . . ?
N2 N3 C3 117.7(5) . . ?
C2 N3 C3 130.2(6) . . ?
N2 N1 C1 115.3(5) . . ?
N2 N1 C4 118.6(5) . . ?
C1 N1 C4 126.1(5) . . ?
N5 N4 C13 115.4(5) . . ?
N5 N4 C16 118.0(5) . . ?
C13 N4 C16 126.6(5) . . ?
N5 N6 C14 111.1(5) . . ?
N5 N6 C15 117.8(5) . . ?
C14 N6 C15 131.1(5) . . ?
N3 N2 N1 103.1(5) . . ?
N9 N8 N7 103.0(5) . . ?
O3 C27 Mn1 176.9(6) . . ?
N11 N10 C40 114.7(5) . . ?
N11 N10 C43 117.9(5) . . ?
C40 N10 C43 127.4(5) . . ?
N6 N5 N4 103.3(5) . . ?
N12 N11 N10 103.4(5) . . ?
N8 N9 C29 112.1(5) . . ?
N8 N9 C30 117.3(5) . . ?
C29 N9 C30 130.5(6) . . ?
O3' C15' Mn2 177.1(6) . . ?
N8 N7 C28 115.3(5) . . ?
N8 N7 C31 118.2(5) . . ?
C28 N7 C31 126.5(5) . . ?
N6 C14 C13 108.8(6) . . ?
N6 C14 C2 137.8(6) . . ?
C13 C14 C2 113.4(5) . . ?
N7 C28 C29 102.0(5) . . ?
N7 C28 Mn2 140.6(5) . . ?
C29 C28 Mn2 117.3(5) . . ?
N10 C40 C41 101.7(5) . . ?
N10 C40 Mn2 140.3(5) . . ?
C41 C40 Mn2 117.7(4) . . ?
N12 C41 C40 108.1(6) . . ?
N12 C41 C29 138.3(6) . . ?
C40 C41 C29 113.5(5) . . ?
C36 C31 C32 124.1(6) . . ?
C36 C31 N7 118.4(6) . . ?
C32 C31 N7 117.5(6) . . ?
C21 C16 C17 124.1(6) . . ?
C21 C16 N4 119.0(5) . . ?
C17 C16 N4 116.9(6) . . ?
O2 C26 Mn1 176.1(6) . . ?
C21 C20 C19 121.6(6) . . ?
C21 C20 H20 119.2 . . ?
C19 C20 H20 119.2 . . ?
C16 C17 C18 116.8(6) . . ?
C16 C17 C22 122.4(6) . . ?
C18 C17 C22 120.8(6) . . ?
N1 C1 C2 101.8(5) . . ?
N1 C1 Mn1 140.4(5) . . ?
C2 C1 Mn1 117.7(4) . . ?
C5 C10 H10B 109.5 . . ?
C5 C10 H10A 109.5 . . ?
H10B C10 H10A 109.5 . . ?
C5 C10 H10C 109.5 . . ?
H10B C10 H10C 109.5 . . ?
H10A C10 H10C 109.5 . . ?
C5 C4 C9 123.9(6) . . ?
C5 C4 N1 118.6(6) . . ?
C9 C4 N1 117.5(6) . . ?
O1 C25 Mn1 177.3(6) . . ?
C4 C5 C6 116.6(6) . . ?
C4 C5 C10 122.1(6) . . ?
C6 C5 C10 121.3(6) . . ?
N3 C2 C1 107.8(5) . . ?
N3 C2 C14 138.4(6) . . ?
C1 C2 C14 113.6(5) . . ?
N4 C13 C14 101.4(5) . . ?
N4 C13 Mn1 140.7(5) . . ?
C14 C13 Mn1 117.5(4) . . ?
C8 C9 C4 116.5(6) . . ?
C8 C9 C11 121.7(6) . . ?
C4 C9 C11 121.8(6) . . ?
C16 C21 C20 117.0(6) . . ?
C16 C21 C24 122.2(6) . . ?
C20 C21 C24 120.8(6) . . ?
C21 C24 H24C 109.5 . . ?
C21 C24 H24A 109.5 . . ?
H24C C24 H24A 109.5 . . ?
C21 C24 H24B 109.5 . . ?
H24C C24 H24B 109.5 . . ?
H24A C24 H24B 109.5 . . ?
C44 C43 C48 122.7(6) . . ?
C44 C43 N10 119.7(6) . . ?
C48 C43 N10 117.6(6) . . ?
Cl2 C52 Cl1 111.0(4) . . ?
Cl2 C52 H52A 109.4 . . ?
Cl1 C52 H52A 109.4 . . ?
Cl2 C52 H52B 109.4 . . ?
Cl1 C52 H52B 109.4 . . ?
H52A C52 H52B 108.0 . . ?
C18 C19 C20 119.4(6) . . ?
C18 C19 C23 120.5(6) . . ?
C20 C19 C23 120.1(6) . . ?
N9 C29 C28 107.7(6) . . ?
N9 C29 C41 138.6(6) . . ?
C28 C29 C41 113.6(6) . . ?
C45 C44 C43 117.4(7) . . ?
C45 C44 C49 120.5(7) . . ?
C43 C44 C49 122.1(6) . . ?
C33 C34 C35 119.1(7) . . ?
C33 C34 C38 120.7(8) . . ?
C35 C34 C38 120.2(8) . . ?
C7 C8 C9 122.5(7) . . ?
C7 C8 H7 118.8 . . ?
C9 C8 H7 118.8 . . ?
N12 C42 H42A 109.5 . . ?
N12 C42 H42B 109.5 . . ?
H42A C42 H42B 109.5 . . ?
N12 C42 H42C 109.5 . . ?
H42A C42 H42C 109.5 . . ?
H42B C42 H42C 109.5 . . ?
N6 C15 H15C 109.5 . . ?
N6 C15 H15A 109.5 . . ?
H15C C15 H15A 109.5 . . ?
N6 C15 H15B 109.5 . . ?
H15C C15 H15B 109.5 . . ?
H15A C15 H15B 109.5 . . ?
C19 C18 C17 121.1(6) . . ?
C19 C18 H18 119.4 . . ?
C17 C18 H18 119.4 . . ?
O1' C13' Mn2 178.9(7) . . ?
N3 C3 H3B 109.5 . . ?
N3 C3 H3A 109.5 . . ?
H3B C3 H3A 109.5 . . ?
N3 C3 H3C 109.5 . . ?
H3B C3 H3C 109.5 . . ?
H3A C3 H3C 109.5 . . ?
C31 C36 C35 116.7(7) . . ?
C31 C36 C39 122.5(6) . . ?
C35 C36 C39 120.8(7) . . ?
C36 C39 H39B 109.5 . . ?
C36 C39 H39C 109.5 . . ?
H39B C39 H39C 109.5 . . ?
C36 C39 H39A 109.5 . . ?
H39B C39 H39A 109.5 . . ?
H39C C39 H39A 109.5 . . ?
C9 C11 H11B 109.5 . . ?
C9 C11 H11A 109.5 . . ?
H11B C11 H11A 109.5 . . ?
C9 C11 H11C 109.5 . . ?
H11B C11 H11C 109.5 . . ?
H11A C11 H11C 109.5 . . ?
C7 C6 C5 122.4(7) . . ?
C7 C6 H6 118.8 . . ?
C5 C6 H6 118.8 . . ?
C48 C50 H50B 109.5 . . ?
C48 C50 H50A 109.5 . . ?
H50B C50 H50A 109.5 . . ?
C48 C50 H50C 109.5 . . ?
H50B C50 H50C 109.5 . . ?
H50A C50 H50C 109.5 . . ?
C19 C23 H23B 109.5 . . ?
C19 C23 H23A 109.5 . . ?
H23B C23 H23A 109.5 . . ?
C19 C23 H23C 109.5 . . ?
H23B C23 H23C 109.5 . . ?
H23A C23 H23C 109.5 . . ?
C48 C47 C46 122.5(7) . . ?
C48 C47 H47 118.7 . . ?
C46 C47 H47 118.7 . . ?
Cl4 C53 Cl3 112.3(4) . . ?
Cl4 C53 H53B 109.1 . . ?
Cl3 C53 H53B 109.1 . . ?
Cl4 C53 H53A 109.1 . . ?
Cl3 C53 H53A 109.1 . . ?
H53B C53 H53A 107.9 . . ?
C47 C48 C43 116.7(7) . . ?
C47 C48 C50 121.4(7) . . ?
C43 C48 C50 121.8(6) . . ?
C8 C7 C6 118.3(6) . . ?
C8 C7 C12 121.3(7) . . ?
C6 C7 C12 120.5(7) . . ?
N9 C30 H30B 109.5 . . ?
N9 C30 H30A 109.5 . . ?
H30B C30 H30A 109.5 . . ?
N9 C30 H30C 109.5 . . ?
H30B C30 H30C 109.5 . . ?
H30A C30 H30C 109.5 . . ?
C44 C45 C46 122.5(7) . . ?
C44 C45 H45 118.7 . . ?
C46 C45 H45 118.7 . . ?
C34 C33 C32 121.5(7) . . ?
C34 C33 H33 119.3 . . ?
C32 C33 H33 119.3 . . ?
C45 C46 C47 118.0(7) . . ?
C45 C46 C51 122.0(8) . . ?
C47 C46 C51 120.0(8) . . ?
C34 C35 C36 122.0(8) . . ?
C34 C35 H35 119.0 . . ?
C36 C35 H35 119.0 . . ?
C17 C22 H22C 109.5 . . ?
C17 C22 H22A 109.5 . . ?
H22C C22 H22A 109.5 . . ?
C17 C22 H22B 109.5 . . ?
H22C C22 H22B 109.5 . . ?
H22A C22 H22B 109.5 . . ?
C7 C12 H12B 109.5 . . ?
C7 C12 H12A 109.5 . . ?
H12B C12 H12A 109.5 . . ?
C7 C12 H12C 109.5 . . ?
H12B C12 H12C 109.5 . . ?
H12A C12 H12C 109.5 . . ?
C31 C32 C33 116.6(7) . . ?
C31 C32 C37 121.5(7) . . ?
C33 C32 C37 121.8(7) . . ?
C32 C37 H37C 109.5 . . ?
C32 C37 H37A 109.5 . . ?
H37C C37 H37A 109.5 . . ?
C32 C37 H37B 109.5 . . ?
H37C C37 H37B 109.5 . . ?
H37A C37 H37B 109.5 . . ?
C46 C51 H51C 109.5 . . ?
C46 C51 H51A 109.5 . . ?
H51C C51 H51A 109.5 . . ?
C46 C51 H51B 109.5 . . ?
H51C C51 H51B 109.5 . . ?
H51A C51 H51B 109.5 . . ?
C34 C38 H38C 109.5 . . ?
C34 C38 H38B 109.5 . . ?
H38C C38 H38B 109.5 . . ?
C34 C38 H38A 109.5 . . ?
H38C C38 H38A 109.5 . . ?
H38B C38 H38A 109.5 . . ?
C44 C49 H49A 109.5 . . ?
C44 C49 H49B 109.5 . . ?
H49A C49 H49B 109.5 . . ?
C44 C49 H49C 109.5 . . ?
H49A C49 H49C 109.5 . . ?
H49B C49 H49C 109.5 . . ?

loop_
_geom_bond_atom_site_label_1
_geom_bond_atom_site_label_2
_geom_bond_distance
_geom_bond_site_symmetry_2
_geom_bond_publ_flag
Br2 Mn2 2.5579(11) . ?
Br1 Mn1 2.5568(11) . ?
Mn1 C25 1.774(7) . ?
Mn1 C26 1.833(6) . ?
Mn1 C27 1.833(6) . ?
Mn1 C1 2.038(6) . ?
Mn1 C13 2.048(6) . ?
Mn2 C13' 1.776(7) . ?
Mn2 C14' 1.824(6) . ?
Mn2 C15' 1.826(6) . ?
Mn2 C40 2.036(6) . ?
Mn2 C28 2.040(7) . ?
Cl3 C53 1.766(7) . ?
Cl1 C52 1.773(7) . ?
Cl2 C52 1.760(7) . ?
Cl4 C53 1.763(8) . ?
C14' O2' 1.142(8) . ?
N12 N11 1.316(8) . ?
N12 C41 1.356(8) . ?
N12 C42 1.456(8) . ?
N3 N2 1.325(7) . ?
N3 C2 1.358(8) . ?
N3 C3 1.465(8) . ?
O3' C15' 1.131(8) . ?
N1 N2 1.348(7) . ?
N1 C1 1.359(8) . ?
N1 C4 1.448(8) . ?
N4 N5 1.347(7) . ?
N4 C13 1.352(8) . ?
N4 C16 1.458(8) . ?
N6 N5 1.332(7) . ?
N6 C14 1.350(8) . ?
N6 C15 1.457(8) . ?
N8 N9 1.330(8) . ?
N8 N7 1.346(7) . ?
C27 O3 1.131(7) . ?
N10 N11 1.356(7) . ?
N10 C40 1.358(8) . ?
N10 C43 1.440(8) . ?
O1' C13' 1.144(8) . ?
N9 C29 1.346(8) . ?
N9 C30 1.469(8) . ?
N7 C28 1.348(8) . ?
N7 C31 1.456(8) . ?
C14 C13 1.396(8) . ?
C14 C2 1.436(9) . ?
C28 C29 1.404(8) . ?
C40 C41 1.398(9) . ?
C41 C29 1.437(9) . ?
C31 C36 1.374(10) . ?
C31 C32 1.395(10) . ?
C16 C21 1.383(9) . ?
C16 C17 1.386(9) . ?
C26 O2 1.132(8) . ?
C20 C21 1.393(9) . ?
C20 C19 1.394(9) . ?
C20 H20 0.9500 . ?
C17 C18 1.410(9) . ?
C17 C22 1.503(9) . ?
C1 C2 1.400(8) . ?
C10 C5 1.501(10) . ?
C10 H10B 0.9800 . ?
C10 H10A 0.9800 . ?
C10 H10C 0.9800 . ?
C4 C5 1.386(9) . ?
C4 C9 1.396(9) . ?
C25 O1 1.134(8) . ?
C5 C6 1.394(10) . ?
C9 C8 1.391(9) . ?
C9 C11 1.504(10) . ?
C21 C24 1.497(9) . ?
C24 H24C 0.9800 . ?
C24 H24A 0.9800 . ?
C24 H24B 0.9800 . ?
C43 C44 1.390(9) . ?
C43 C48 1.413(10) . ?
C52 H52A 0.9900 . ?
C52 H52B 0.9900 . ?
C19 C18 1.381(10) . ?
C19 C23 1.502(9) . ?
C44 C45 1.381(10) . ?
C44 C49 1.510(10) . ?
C34 C33 1.380(12) . ?
C34 C35 1.383(11) . ?
C34 C38 1.507(10) . ?
C8 C7 1.384(10) . ?
C8 H7 0.9500 . ?
C42 H42A 0.9800 . ?
C42 H42B 0.9800 . ?
C42 H42C 0.9800 . ?
C15 H15C 0.9800 . ?
C15 H15A 0.9800 . ?
C15 H15B 0.9800 . ?
C18 H18 0.9500 . ?
C3 H3B 0.9800 . ?
C3 H3A 0.9800 . ?
C3 H3C 0.9800 . ?
C36 C35 1.392(9) . ?
C36 C39 1.507(10) . ?
C39 H39B 0.9800 . ?
C39 H39C 0.9800 . ?
C39 H39A 0.9800 . ?
C11 H11B 0.9800 . ?
C11 H11A 0.9800 . ?
C11 H11C 0.9800 . ?
C6 C7 1.388(10) . ?
C6 H6 0.9500 . ?
C50 C48 1.496(10) . ?
C50 H50B 0.9800 . ?
C50 H50A 0.9800 . ?
C50 H50C 0.9800 . ?
C23 H23B 0.9800 . ?
C23 H23A 0.9800 . ?
C23 H23C 0.9800 . ?
C47 C48 1.384(10) . ?
C47 C46 1.392(11) . ?
C47 H47 0.9500 . ?
C53 H53B 0.9900 . ?
C53 H53A 0.9900 . ?
C7 C12 1.506(9) . ?
C30 H30B 0.9800 . ?
C30 H30A 0.9800 . ?
C30 H30C 0.9800 . ?
C45 C46 1.389(12) . ?
C45 H45 0.9500 . ?
C33 C32 1.396(10) . ?
C33 H33 0.9500 . ?
C46 C51 1.506(11) . ?
C35 H35 0.9500 . ?
C22 H22C 0.9800 . ?
C22 H22A 0.9800 . ?
C22 H22B 0.9800 . ?
C12 H12B 0.9800 . ?
C12 H12A 0.9800 . ?
C12 H12C 0.9800 . ?
C32 C37 1.491(11) . ?
C37 H37C 0.9800 . ?
C37 H37A 0.9800 . ?
C37 H37B 0.9800 . ?
C51 H51C 0.9800 . ?
C51 H51A 0.9800 . ?
C51 H51B 0.9800 . ?
C38 H38C 0.9800 . ?
C38 H38B 0.9800 . ?
C38 H38A 0.9800 . ?
C49 H49A 0.9800 . ?
C49 H49B 0.9800 . ?
C49 H49C 0.9800 . ?

loop_
_geom_torsion_atom_site_label_1
_geom_torsion_atom_site_label_2
_geom_torsion_atom_site_label_3
_geom_torsion_atom_site_label_4
_geom_torsion
_geom_torsion_site_symmetry_1
_geom_torsion_site_symmetry_2
_geom_torsion_site_symmetry_3
_geom_torsion_site_symmetry_4
_geom_torsion_publ_flag
C2 N3 N2 N1 0.3(7) . . . . ?
C3 N3 N2 N1 -176.8(5) . . . . ?
C1 N1 N2 N3 0.0(7) . . . . ?
C4 N1 N2 N3 178.3(5) . . . . ?
C14 N6 N5 N4 0.7(6) . . . . ?
C15 N6 N5 N4 -177.9(5) . . . . ?
C13 N4 N5 N6 0.4(7) . . . . ?
C16 N4 N5 N6 -176.6(5) . . . . ?
C41 N12 N11 N10 1.6(7) . . . . ?
C42 N12 N11 N10 -178.7(5) . . . . ?
C40 N10 N11 N12 0.0(7) . . . . ?
C43 N10 N11 N12 179.0(5) . . . . ?
N7 N8 N9 C29 0.1(7) . . . . ?
N7 N8 N9 C30 -176.0(6) . . . . ?
N9 N8 N7 C28 0.8(7) . . . . ?
N9 N8 N7 C31 179.9(5) . . . . ?
N5 N6 C14 C13 -1.6(7) . . . . ?
C15 N6 C14 C13 176.9(6) . . . . ?
N5 N6 C14 C2 178.6(7) . . . . ?
C15 N6 C14 C2 -2.9(12) . . . . ?
N8 N7 C28 C29 -1.3(7) . . . . ?
C31 N7 C28 C29 179.7(6) . . . . ?
N8 N7 C28 Mn2 173.6(5) . . . . ?
C31 N7 C28 Mn2 -5.5(11) . . . . ?
N11 N10 C40 C41 -1.5(7) . . . . ?
C43 N10 C40 C41 179.6(6) . . . . ?
N11 N10 C40 Mn2 171.5(5) . . . . ?
C43 N10 C40 Mn2 -7.4(11) . . . . ?
N11 N12 C41 C40 -2.7(7) . . . . ?
C42 N12 C41 C40 177.7(6) . . . . ?
N11 N12 C41 C29 -179.3(7) . . . . ?
C42 N12 C41 C29 1.0(12) . . . . ?
N10 C40 C41 N12 2.4(7) . . . . ?
Mn2 C40 C41 N12 -172.6(4) . . . . ?
N10 C40 C41 C29 180.0(5) . . . . ?
Mn2 C40 C41 C29 5.0(7) . . . . ?
N8 N7 C31 C36 96.1(7) . . . . ?
C28 N7 C31 C36 -84.9(8) . . . . ?
N8 N7 C31 C32 -86.5(7) . . . . ?
C28 N7 C31 C32 92.5(8) . . . . ?
N5 N4 C16 C21 -87.1(7) . . . . ?
C13 N4 C16 C21 96.3(7) . . . . ?
N5 N4 C16 C17 95.1(7) . . . . ?
C13 N4 C16 C17 -81.6(8) . . . . ?
C21 C16 C17 C18 -0.5(9) . . . . ?
N4 C16 C17 C18 177.2(5) . . . . ?
C21 C16 C17 C22 -178.5(6) . . . . ?
N4 C16 C17 C22 -0.8(9) . . . . ?
N2 N1 C1 C2 -0.2(7) . . . . ?
C4 N1 C1 C2 -178.4(6) . . . . ?
N2 N1 C1 Mn1 174.4(5) . . . . ?
C4 N1 C1 Mn1 -3.8(10) . . . . ?
N2 N1 C4 C5 94.8(7) . . . . ?
C1 N1 C4 C5 -87.0(8) . . . . ?
N2 N1 C4 C9 -87.2(7) . . . . ?
C1 N1 C4 C9 91.0(7) . . . . ?
C9 C4 C5 C6 -0.6(9) . . . . ?
N1 C4 C5 C6 177.2(5) . . . . ?
C9 C4 C5 C10 -179.0(6) . . . . ?
N1 C4 C5 C10 -1.2(9) . . . . ?
N2 N3 C2 C1 -0.5(7) . . . . ?
C3 N3 C2 C1 176.1(6) . . . . ?
N2 N3 C2 C14 -176.5(7) . . . . ?
C3 N3 C2 C14 0.1(12) . . . . ?
N1 C1 C2 N3 0.4(6) . . . . ?
Mn1 C1 C2 N3 -175.7(4) . . . . ?
N1 C1 C2 C14 177.6(5) . . . . ?
Mn1 C1 C2 C14 1.4(7) . . . . ?
N6 C14 C2 N3 -9.5(14) . . . . ?
C13 C14 C2 N3 170.7(7) . . . . ?
N6 C14 C2 C1 174.6(7) . . . . ?
C13 C14 C2 C1 -5.2(8) . . . . ?
N5 N4 C13 C14 -1.3(7) . . . . ?
C16 N4 C13 C14 175.4(6) . . . . ?
N5 N4 C13 Mn1 171.2(5) . . . . ?
C16 N4 C13 Mn1 -12.1(11) . . . . ?
N6 C14 C13 N4 1.6(7) . . . . ?
C2 C14 C13 N4 -178.5(5) . . . . ?
N6 C14 C13 Mn1 -173.0(4) . . . . ?
C2 C14 C13 Mn1 6.9(7) . . . . ?
C5 C4 C9 C8 0.9(9) . . . . ?
N1 C4 C9 C8 -176.9(5) . . . . ?
C5 C4 C9 C11 -179.5(6) . . . . ?
N1 C4 C9 C11 2.6(9) . . . . ?
C17 C16 C21 C20 0.8(9) . . . . ?
N4 C16 C21 C20 -176.8(5) . . . . ?
C17 C16 C21 C24 -179.1(6) . . . . ?
N4 C16 C21 C24 3.2(9) . . . . ?
C19 C20 C21 C16 -0.1(9) . . . . ?
C19 C20 C21 C24 179.8(6) . . . . ?
N11 N10 C43 C44 104.3(7) . . . . ?
C40 N10 C43 C44 -76.9(9) . . . . ?
N11 N10 C43 C48 -78.2(7) . . . . ?
C40 N10 C43 C48 100.6(7) . . . . ?
C21 C20 C19 C18 -0.8(10) . . . . ?
C21 C20 C19 C23 -179.6(6) . . . . ?
N8 N9 C29 C28 -0.9(7) . . . . ?
C30 N9 C29 C28 174.5(6) . . . . ?
N8 N9 C29 C41 -178.9(7) . . . . ?
C30 N9 C29 C41 -3.4(13) . . . . ?
N7 C28 C29 N9 1.2(7) . . . . ?
Mn2 C28 C29 N9 -175.1(4) . . . . ?
N7 C28 C29 C41 179.8(5) . . . . ?
Mn2 C28 C29 C41 3.5(7) . . . . ?
N12 C41 C29 N9 -10.9(14) . . . . ?
C40 C41 C29 N9 172.6(7) . . . . ?
N12 C41 C29 C28 171.2(7) . . . . ?
C40 C41 C29 C28 -5.3(8) . . . . ?
C48 C43 C44 C45 0.0(10) . . . . ?
N10 C43 C44 C45 177.3(6) . . . . ?
C48 C43 C44 C49 -178.1(6) . . . . ?
N10 C43 C44 C49 -0.7(10) . . . . ?
C4 C9 C8 C7 -0.5(9) . . . . ?
C11 C9 C8 C7 180.0(6) . . . . ?
C20 C19 C18 C17 1.2(10) . . . . ?
C23 C19 C18 C17 179.9(6) . . . . ?
C16 C17 C18 C19 -0.5(9) . . . . ?
C22 C17 C18 C19 177.5(6) . . . . ?
C32 C31 C36 C35 -0.9(10) . . . . ?
N7 C31 C36 C35 176.3(6) . . . . ?
C32 C31 C36 C39 -179.4(6) . . . . ?
N7 C31 C36 C39 -2.1(9) . . . . ?
C4 C5 C6 C7 -0.2(10) . . . . ?
C10 C5 C6 C7 178.2(6) . . . . ?
C46 C47 C48 C43 -0.4(11) . . . . ?
C46 C47 C48 C50 -179.7(7) . . . . ?
C44 C43 C48 C47 0.7(10) . . . . ?
N10 C43 C48 C47 -176.7(6) . . . . ?
C44 C43 C48 C50 180.0(6) . . . . ?
N10 C43 C48 C50 2.6(9) . . . . ?
C9 C8 C7 C6 -0.2(9) . . . . ?
C9 C8 C7 C12 178.9(6) . . . . ?
C5 C6 C7 C8 0.6(10) . . . . ?
C5 C6 C7 C12 -178.5(6) . . . . ?
C43 C44 C45 C46 -1.0(10) . . . . ?
C49 C44 C45 C46 177.1(7) . . . . ?
C35 C34 C33 C32 -0.6(11) . . . . ?
C38 C34 C33 C32 179.1(7) . . . . ?
C44 C45 C46 C47 1.3(11) . . . . ?
C44 C45 C46 C51 -177.8(7) . . . . ?
C48 C47 C46 C45 -0.6(12) . . . . ?
C48 C47 C46 C51 178.6(7) . . . . ?
C33 C34 C35 C36 1.0(11) . . . . ?
C38 C34 C35 C36 -178.7(7) . . . . ?
C31 C36 C35 C34 -0.3(10) . . . . ?
C39 C36 C35 C34 178.2(6) . . . . ?
C36 C31 C32 C33 1.3(10) . . . . ?
N7 C31 C32 C33 -176.0(6) . . . . ?
C36 C31 C32 C37 -178.8(7) . . . . ?
N7 C31 C32 C37 3.9(10) . . . . ?
C34 C33 C32 C31 -0.5(10) . . . . ?
C34 C33 C32 C37 179.6(7) . . . . ?
